data_7210514
loop_
_publ_author_name
'Dechambenoit, Pierre'
'Ferlay, Sylvie'
'Kyritsakas, Nathalie'
'Hosseini, Mir Wais'

_publ_section_title
;
 Molecular tectonics: control of packing of luminescent networks formed
 upon combining bisamidinium tectons with dicyanometallates
;
_journal_issue 6
_journal_name_full CrystEngComm
_journal_page_first 1922
_journal_paper_doi 10.1039/c0ce00607f
_journal_volume 13
_journal_year 2011
_chemical_formula_moiety 'C38 H68 N4, 2(C2 Au N2)'
_chemical_formula_sum 'C42 H68 Au2 N8'
_chemical_formula_weight 1078.98
_chemical_name_systematic
;
?
;
_space_group_IT_number 2
_symmetry_cell_setting triclinic
_symmetry_space_group_name_Hall '-P 1'
_symmetry_space_group_name_H-M 'P -1'
_atom_sites_solution_hydrogens geom
_atom_sites_solution_primary direct
_atom_sites_solution_secondary difmap
_audit_creation_method SHELXL-97
_cell_angle_alpha 89.31(3)
_cell_angle_beta 83.39(3)
_cell_angle_gamma 81.26(3)
_cell_formula_units_Z 1
_cell_length_a 6.5286(13)
_cell_length_b 12.843(3)
_cell_length_c 13.746(3)
_cell_measurement_temperature 173(2)
_cell_volume 1131.6(4)
_computing_cell_refinement 'Bruker XSCANS'
_computing_data_collection 'Bruker XSCANS'
_computing_data_reduction 'Bruker SHELXTL'
_computing_molecular_graphics 'Bruker SHELXTL'
_computing_publication_material 'Bruker SHELXTL'
_computing_structure_refinement 'SHELXL-97 (Sheldrick, 1997)'
_computing_structure_solution 'SHELXS-97 (Sheldrick, 1990)'
_diffrn_ambient_temperature 173(2)
_diffrn_measured_fraction_theta_full 0.992
_diffrn_measured_fraction_theta_max 0.992
_diffrn_measurement_device_type 'CCD area detector'
_diffrn_measurement_method 'phi and omega scans'
_diffrn_radiation_monochromator graphite
_diffrn_radiation_source 'fine-focus sealed tube'
_diffrn_radiation_type MoK\a
_diffrn_radiation_wavelength 0.71073
_diffrn_reflns_av_R_equivalents 0.0353
_diffrn_reflns_av_sigmaI/netI 0.0572
_diffrn_reflns_limit_h_max 9
_diffrn_reflns_limit_h_min -9
_diffrn_reflns_limit_k_max 18
_diffrn_reflns_limit_k_min -16
_diffrn_reflns_limit_l_max 19
_diffrn_reflns_limit_l_min -18
_diffrn_reflns_number 12977
_diffrn_reflns_theta_full 29.72
_diffrn_reflns_theta_max 29.72
_diffrn_reflns_theta_min 2.98
_exptl_absorpt_coefficient_mu 6.512
_exptl_absorpt_correction_T_max 0.7366
_exptl_absorpt_correction_T_min 0.6960
_exptl_absorpt_correction_type multi-scan
_exptl_absorpt_process_details sadabs
_exptl_crystal_colour colorless
_exptl_crystal_density_diffrn 1.583
_exptl_crystal_density_meas ?
_exptl_crystal_density_method 'not measured'
_exptl_crystal_description prism
_exptl_crystal_F_000 534
_exptl_crystal_size_max 0.06
_exptl_crystal_size_mid 0.06
_exptl_crystal_size_min 0.05
_refine_diff_density_max 1.981
_refine_diff_density_min -1.224
_refine_diff_density_rms 0.137
_refine_ls_extinction_method none
_refine_ls_goodness_of_fit_ref 1.021
_refine_ls_hydrogen_treatment constr
_refine_ls_matrix_type full
_refine_ls_number_parameters 237
_refine_ls_number_reflns 6275
_refine_ls_number_restraints 0
_refine_ls_restrained_S_all 1.021
_refine_ls_R_factor_all 0.0512
_refine_ls_R_factor_gt 0.0340
_refine_ls_shift/su_max 0.001
_refine_ls_shift/su_mean 0.000
_refine_ls_structure_factor_coef Fsqd
_refine_ls_weighting_details 'calc w=1/[\s^2^(Fo^2^)+(0.0292P)^2^+0.0600P] where P=(Fo^2^+2Fc^2^)/3'
_refine_ls_weighting_scheme calc
_refine_ls_wR_factor_gt 0.0690
_refine_ls_wR_factor_ref 0.0733
_reflns_number_gt 4954
_reflns_number_total 6275
_reflns_threshold_expression >2sigma(I)
_cod_data_source_file c0ce00607f.txt
_cod_data_source_block e420a
_cod_depositor_comments
;
The following automatic conversions were performed:

'_symmetry_cell_setting' value 'Triclinic' changed to 'triclinic'
according to the built-in table from CIF Core dictionary named
'cif_core.dic' version 2.4.1 from 2010-06-29.

Automatic conversion script
Id: cif_fix_values 1891 2012-01-12 08:04:46Z andrius 

The following automatic conversions were performed:

'_exptl_crystal_density_meas' value 'none' was changed to '?' - the
value is perceived as not measured.

Automatic conversion script
Id: cif_fix_values 3008 2015-01-20 13:52:24Z robertas 
;
_cod_original_sg_symbol_H-M P-1
_cod_database_code 7210514

loop_
_symmetry_equiv_pos_as_xyz
'x, y, z'
'-x, -y, -z'

loop_
_atom_site_label
_atom_site_type_symbol
_atom_site_fract_x
_atom_site_fract_y
_atom_site_fract_z
_atom_site_U_iso_or_equiv
_atom_site_adp_type
_atom_site_occupancy
_atom_site_symmetry_multiplicity
_atom_site_calc_flag
_atom_site_refinement_flags
C1 C 0.3523(5) 0.8999(3) 0.5927(2) 0.0224(7) Uani 1 1 d .
N1 N 0.4613(4) 0.9581(2) 0.6376(2) 0.0244(6) Uani 1 1 d .
H1 H 0.4288 1.0271 0.6361 0.029 Uiso 1 1 calc R
C2 C 0.6363(5) 0.9113(3) 0.6904(3) 0.0244(7) Uani 1 1 d .
H2A H 0.6446 0.9566 0.7472 0.029 Uiso 1 1 calc R
H2B H 0.7684 0.9082 0.6465 0.029 Uiso 1 1 calc R
C3 C 0.6103(5) 0.8010(3) 0.7260(3) 0.0232(7) Uani 1 1 d .
C4 C 0.5718(5) 0.7403(3) 0.6360(3) 0.0256(8) Uani 1 1 d .
H4A H 0.6986 0.7315 0.5880 0.031 Uiso 1 1 calc R
H4B H 0.5413 0.6694 0.6559 0.031 Uiso 1 1 calc R
N2 N 0.3957(5) 0.7976(2) 0.5906(2) 0.0238(6) Uani 1 1 d .
H2 H 0.3166 0.7616 0.5609 0.029 Uiso 1 1 calc R
C5 C 0.1706(5) 0.9520(3) 0.5442(2) 0.0215(7) Uani 1 1 d .
C6 C 0.0672(5) 1.0500(3) 0.5770(2) 0.0230(7) Uani 1 1 d .
H6 H 0.1135 1.0843 0.6294 0.028 Uiso 1 1 calc R
C7 C 0.1043(5) 0.9022(3) 0.4670(2) 0.0237(7) Uani 1 1 d .
H7 H 0.1761 0.8355 0.4442 0.028 Uiso 1 1 calc R
C8 C 0.8196(5) 0.7520(3) 0.7611(3) 0.0268(8) Uani 1 1 d .
H8A H 0.9323 0.7578 0.7075 0.032 Uiso 1 1 calc R
H8B H 0.8451 0.7943 0.8169 0.032 Uiso 1 1 calc R
C9 C 0.8358(6) 0.6381(3) 0.7924(3) 0.0311(9) Uani 1 1 d .
H9A H 0.8143 0.5944 0.7367 0.037 Uiso 1 1 calc R
H9B H 0.7245 0.6310 0.8463 0.037 Uiso 1 1 calc R
C10 C 1.0481(6) 0.5979(3) 0.8266(3) 0.0309(9) Uani 1 1 d .
H10A H 1.1588 0.6078 0.7733 0.037 Uiso 1 1 calc R
H10B H 1.0671 0.6410 0.8833 0.037 Uiso 1 1 calc R
C11 C 1.0744(6) 0.4831(3) 0.8559(3) 0.0355(9) Uani 1 1 d .
H11A H 1.0522 0.4400 0.8000 0.043 Uiso 1 1 calc R
H11B H 0.9668 0.4733 0.9107 0.043 Uiso 1 1 calc R
C12 C 1.2907(7) 0.4444(4) 0.8871(4) 0.0527(13) Uani 1 1 d .
H12A H 1.3983 0.4521 0.8317 0.063 Uiso 1 1 calc R
H12B H 1.3146 0.4888 0.9419 0.063 Uiso 1 1 calc R
C13 C 1.3130(9) 0.3308(4) 0.9189(4) 0.0677(17) Uani 1 1 d .
H13A H 1.2038 0.3224 0.9723 0.102 Uiso 1 1 calc R
H13B H 1.4503 0.3102 0.9415 0.102 Uiso 1 1 calc R
H13C H 1.2996 0.2861 0.8634 0.102 Uiso 1 1 calc R
C14 C 0.4249(5) 0.8015(3) 0.8044(2) 0.0226(7) Uani 1 1 d .
H14A H 0.2964 0.8280 0.7743 0.027 Uiso 1 1 calc R
H14B H 0.4169 0.7277 0.8241 0.027 Uiso 1 1 calc R
C15 C 0.4245(6) 0.8659(3) 0.8964(3) 0.0300(8) Uani 1 1 d .
H15A H 0.5570 0.8443 0.9248 0.036 Uiso 1 1 calc R
H15B H 0.4158 0.9413 0.8791 0.036 Uiso 1 1 calc R
C16 C 0.2432(6) 0.8515(3) 0.9722(3) 0.0325(9) Uani 1 1 d .
H16A H 0.1113 0.8706 0.9427 0.039 Uiso 1 1 calc R
H16B H 0.2547 0.7762 0.9907 0.039 Uiso 1 1 calc R
C17 C 0.2347(7) 0.9174(3) 1.0635(3) 0.0400(10) Uani 1 1 d .
H17A H 0.2093 0.9928 1.0458 0.048 Uiso 1 1 calc R
H17B H 0.3719 0.9034 1.0891 0.048 Uiso 1 1 calc R
C18 C 0.0663(8) 0.8958(4) 1.1441(3) 0.0484(12) Uani 1 1 d .
H18A H -0.0659 0.8952 1.1154 0.058 Uiso 1 1 calc R
H18B H 0.0429 0.9537 1.1930 0.058 Uiso 1 1 calc R
C19 C 0.1226(9) 0.7914(5) 1.1957(4) 0.0614(15) Uani 1 1 d .
H19A H 0.1489 0.7339 1.1475 0.092 Uiso 1 1 calc R
H19B H 0.0070 0.7799 1.2447 0.092 Uiso 1 1 calc R
H19C H 0.2483 0.7932 1.2280 0.092 Uiso 1 1 calc R
Au1 Au 0.28306(2) 0.414688(12) 0.595401(12) 0.03359(6) Uani 1 1 d .
C20 C 0.1958(7) 0.5624(3) 0.5597(3) 0.0361(9) Uani 1 1 d .
N3 N 0.1479(6) 0.6491(3) 0.5410(3) 0.0429(9) Uani 1 1 d .
C21 C 0.3707(6) 0.2672(3) 0.6320(3) 0.0334(9) Uani 1 1 d .
N4 N 0.4191(5) 0.1816(3) 0.6508(3) 0.0398(8) Uani 1 1 d .

loop_
_atom_site_aniso_label
_atom_site_aniso_U_11
_atom_site_aniso_U_22
_atom_site_aniso_U_33
_atom_site_aniso_U_23
_atom_site_aniso_U_13
_atom_site_aniso_U_12
C1 0.0211(15) 0.0262(18) 0.0189(16) 0.0024(13) -0.0003(12) -0.0023(14)
N1 0.0240(14) 0.0192(15) 0.0318(16) 0.0036(12) -0.0085(12) -0.0054(12)
C2 0.0205(16) 0.0273(19) 0.0274(18) 0.0046(14) -0.0069(13) -0.0073(14)
C3 0.0215(16) 0.0234(17) 0.0256(17) 0.0012(14) -0.0060(13) -0.0039(14)
C4 0.0252(17) 0.0246(18) 0.0266(18) 0.0005(14) -0.0071(14) 0.0005(15)
N2 0.0259(15) 0.0220(15) 0.0241(15) -0.0010(12) -0.0093(12) -0.0010(12)
C5 0.0184(15) 0.0245(18) 0.0208(16) 0.0048(13) -0.0001(12) -0.0029(13)
C6 0.0245(17) 0.0250(18) 0.0199(16) 0.0026(13) -0.0044(13) -0.0044(14)
C7 0.0265(17) 0.0217(17) 0.0212(16) 0.0026(13) -0.0003(13) -0.0003(14)
C8 0.0222(17) 0.0291(19) 0.0294(19) 0.0013(15) -0.0058(14) -0.0030(15)
C9 0.0252(18) 0.032(2) 0.037(2) 0.0030(16) -0.0123(15) -0.0026(16)
C10 0.0251(18) 0.033(2) 0.034(2) 0.0011(16) -0.0091(15) 0.0012(16)
C11 0.030(2) 0.039(2) 0.035(2) 0.0085(18) -0.0078(16) 0.0027(17)
C12 0.043(3) 0.058(3) 0.051(3) 0.007(2) -0.014(2) 0.016(2)
C13 0.071(4) 0.068(4) 0.053(3) 0.014(3) -0.012(3) 0.029(3)
C14 0.0202(16) 0.0223(17) 0.0264(17) 0.0041(14) -0.0028(13) -0.0072(13)
C15 0.0316(19) 0.032(2) 0.0267(18) -0.0015(15) -0.0018(15) -0.0070(16)
C16 0.032(2) 0.035(2) 0.030(2) -0.0013(16) -0.0022(15) -0.0056(17)
C17 0.042(2) 0.040(2) 0.037(2) -0.0083(18) 0.0020(18) -0.0065(19)
C18 0.048(3) 0.056(3) 0.039(2) -0.010(2) 0.011(2) -0.013(2)
C19 0.062(3) 0.079(4) 0.037(3) -0.006(3) 0.015(2) -0.007(3)
Au1 0.03998(10) 0.02430(8) 0.03565(9) -0.00401(6) -0.00104(6) -0.00433(6)
C20 0.040(2) 0.032(2) 0.038(2) -0.0044(18) -0.0087(18) -0.0081(18)
N3 0.051(2) 0.031(2) 0.050(2) 0.0006(16) -0.0120(18) -0.0104(17)
C21 0.0288(19) 0.029(2) 0.041(2) -0.0060(17) 0.0019(16) -0.0038(16)
N4 0.0373(19) 0.0293(19) 0.052(2) -0.0058(16) 0.0001(16) -0.0056(15)

loop_
_atom_type_symbol
_atom_type_description
_atom_type_scat_dispersion_real
_atom_type_scat_dispersion_imag
_atom_type_scat_source
C C 0.0033 0.0016 'International Tables Vol C Tables 4.2.6.8 and 6.1.1.4'
H H 0.0000 0.0000 'International Tables Vol C Tables 4.2.6.8 and 6.1.1.4'
N N 0.0061 0.0033 'International Tables Vol C Tables 4.2.6.8 and 6.1.1.4'
Au Au -2.0133 8.8022 'International Tables Vol C Tables 4.2.6.8 and 6.1.1.4'

loop_
_geom_angle_atom_site_label_1
_geom_angle_atom_site_label_2
_geom_angle_atom_site_label_3
_geom_angle
_geom_angle_site_symmetry_1
_geom_angle_site_symmetry_3
N2 C1 N1 121.8(3) . .
N2 C1 C5 118.9(3) . .
N1 C1 C5 119.2(3) . .
C1 N1 C2 121.9(3) . .
C1 N1 H1 119.1 . .
C2 N1 H1 119.1 . .
N1 C2 C3 111.4(3) . .
N1 C2 H2A 109.3 . .
C3 C2 H2A 109.3 . .
N1 C2 H2B 109.3 . .
C3 C2 H2B 109.3 . .
H2A C2 H2B 108.0 . .
C2 C3 C14 112.2(3) . .
C2 C3 C4 106.0(3) . .
C14 C3 C4 108.9(3) . .
C2 C3 C8 106.7(3) . .
C14 C3 C8 113.2(3) . .
C4 C3 C8 109.5(3) . .
N2 C4 C3 110.0(3) . .
N2 C4 H4A 109.7 . .
C3 C4 H4A 109.7 . .
N2 C4 H4B 109.7 . .
C3 C4 H4B 109.7 . .
H4A C4 H4B 108.2 . .
C1 N2 C4 122.4(3) . .
C1 N2 H2 118.8 . .
C4 N2 H2 118.8 . .
C6 C5 C7 120.1(3) . .
C6 C5 C1 119.8(3) . .
C7 C5 C1 120.0(3) . .
C5 C6 C7 119.8(3) . 2_576
C5 C6 H6 120.1 . .
C7 C6 H6 120.1 2_576 .
C5 C7 C6 120.0(3) . 2_576
C5 C7 H7 120.0 . .
C6 C7 H7 120.0 2_576 .
C9 C8 C3 116.0(3) . .
C9 C8 H8A 108.3 . .
C3 C8 H8A 108.3 . .
C9 C8 H8B 108.3 . .
C3 C8 H8B 108.3 . .
H8A C8 H8B 107.4 . .
C8 C9 C10 111.6(3) . .
C8 C9 H9A 109.3 . .
C10 C9 H9A 109.3 . .
C8 C9 H9B 109.3 . .
C10 C9 H9B 109.3 . .
H9A C9 H9B 108.0 . .
C11 C10 C9 113.6(3) . .
C11 C10 H10A 108.8 . .
C9 C10 H10A 108.8 . .
C11 C10 H10B 108.8 . .
C9 C10 H10B 108.8 . .
H10A C10 H10B 107.7 . .
C10 C11 C12 112.4(4) . .
C10 C11 H11A 109.1 . .
C12 C11 H11A 109.1 . .
C10 C11 H11B 109.1 . .
C12 C11 H11B 109.1 . .
H11A C11 H11B 107.9 . .
C13 C12 C11 111.9(5) . .
C13 C12 H12A 109.2 . .
C11 C12 H12A 109.2 . .
C13 C12 H12B 109.2 . .
C11 C12 H12B 109.2 . .
H12A C12 H12B 107.9 . .
C12 C13 H13A 109.5 . .
C12 C13 H13B 109.5 . .
H13A C13 H13B 109.5 . .
C12 C13 H13C 109.5 . .
H13A C13 H13C 109.5 . .
H13B C13 H13C 109.5 . .
C15 C14 C3 117.1(3) . .
C15 C14 H14A 108.0 . .
C3 C14 H14A 108.0 . .
C15 C14 H14B 108.0 . .
C3 C14 H14B 108.0 . .
H14A C14 H14B 107.3 . .
C16 C15 C14 111.8(3) . .
C16 C15 H15A 109.3 . .
C14 C15 H15A 109.3 . .
C16 C15 H15B 109.3 . .
C14 C15 H15B 109.3 . .
H15A C15 H15B 107.9 . .
C17 C16 C15 113.0(3) . .
C17 C16 H16A 109.0 . .
C15 C16 H16A 109.0 . .
C17 C16 H16B 109.0 . .
C15 C16 H16B 109.0 . .
H16A C16 H16B 107.8 . .
C16 C17 C18 113.5(4) . .
C16 C17 H17A 108.9 . .
C18 C17 H17A 108.9 . .
C16 C17 H17B 108.9 . .
C18 C17 H17B 108.9 . .
H17A C17 H17B 107.7 . .
C17 C18 C19 112.7(4) . .
C17 C18 H18A 109.0 . .
C19 C18 H18A 109.0 . .
C17 C18 H18B 109.0 . .
C19 C18 H18B 109.0 . .
H18A C18 H18B 107.8 . .
C18 C19 H19A 109.5 . .
C18 C19 H19B 109.5 . .
H19A C19 H19B 109.5 . .
C18 C19 H19C 109.5 . .
H19A C19 H19C 109.5 . .
H19B C19 H19C 109.5 . .
C20 Au1 C21 179.63(16) . .
N3 C20 Au1 178.1(4) . .
N4 C21 Au1 178.2(4) . .

loop_
_geom_bond_atom_site_label_1
_geom_bond_atom_site_label_2
_geom_bond_distance
_geom_bond_site_symmetry_2
C1 N2 1.300(4) .
C1 N1 1.311(5) .
C1 C5 1.494(4) .
N1 C2 1.471(4) .
N1 H1 0.8800 .
C2 C3 1.521(5) .
C2 H2A 0.9900 .
C2 H2B 0.9900 .
C3 C14 1.524(5) .
C3 C4 1.535(5) .
C3 C8 1.543(4) .
C4 N2 1.466(4) .
C4 H4A 0.9900 .
C4 H4B 0.9900 .
N2 H2 0.8800 .
C5 C6 1.389(5) .
C5 C7 1.389(5) .
C6 C7 1.391(5) 2_576
C6 H6 0.9500 .
C7 C6 1.391(4) 2_576
C7 H7 0.9500 .
C8 C9 1.511(5) .
C8 H8A 0.9900 .
C8 H8B 0.9900 .
C9 C10 1.528(5) .
C9 H9A 0.9900 .
C9 H9B 0.9900 .
C10 C11 1.513(6) .
C10 H10A 0.9900 .
C10 H10B 0.9900 .
C11 C12 1.532(5) .
C11 H11A 0.9900 .
C11 H11B 0.9900 .
C12 C13 1.508(7) .
C12 H12A 0.9900 .
C12 H12B 0.9900 .
C13 H13A 0.9800 .
C13 H13B 0.9800 .
C13 H13C 0.9800 .
C14 C15 1.519(5) .
C14 H14A 0.9900 .
C14 H14B 0.9900 .
C15 C16 1.515(5) .
C15 H15A 0.9900 .
C15 H15B 0.9900 .
C16 C17 1.514(5) .
C16 H16A 0.9900 .
C16 H16B 0.9900 .
C17 C18 1.523(6) .
C17 H17A 0.9900 .
C17 H17B 0.9900 .
C18 C19 1.525(7) .
C18 H18A 0.9900 .
C18 H18B 0.9900 .
C19 H19A 0.9800 .
C19 H19B 0.9800 .
C19 H19C 0.9800 .
Au1 C20 1.969(4) .
Au1 C21 1.971(4) .
C20 N3 1.144(5) .
C21 N4 1.131(5) .
